data_1571976
loop_
_publ_author_name
'Cobb, Caitlyn R.'
'Ngo, Ren K.'
'Dick, Emily J.'
'Lynch, Vincent M.'
'Rose, Michael J.'

_publ_section_title
;
 Multi-phosphine-chelated iron-carbide clusters <i>via</i> redox-promoted
 ligand exchange on an inert hexa-iron-carbide carbonyl cluster,
 [Fe<sub>6</sub>(&#x3bc;<sub>6</sub>-C)(&#x3bc;<sub>2</sub>-CO)<sub>4</sub>(CO)<sub>12</sub>]<sup>2</sup>.
;
_journal_issue 29
_journal_name_full 'Chemical science'
_journal_page_first 11455
_journal_page_last 11471
_journal_paper_doi 10.1039/d4sc01370k
_journal_volume 15
_journal_year 2024
_chemical_formula_moiety 'C32 H16 Fe5 O13 P, C8 H20 N'
_chemical_formula_sum 'C40 H36 Fe5 N O13 P'
_chemical_formula_weight 1048.92
_chemical_name_systematic '[NEt4][Fe5(mu5-C)(CO)13(PPh3)]'
_space_group_crystal_system monoclinic
_space_group_IT_number 14
_space_group_name_Hall '-P 2ybc'
_space_group_name_H-M_alt 'P 1 21/c 1'
_atom_sites_solution_hydrogens mixed
_atom_sites_solution_primary iterative
_audit_creation_date 2023-01-16
_audit_creation_method
;
Olex2 1.5
(compiled 2022.04.07 svn.rca3783a0 for OlexSys, GUI svn.r6498)
;
_audit_update_record
;
2023-06-06 deposited with the CCDC.	2024-06-03 downloaded from the CCDC.
;
_cell_angle_alpha 90
_cell_angle_beta 103.2791(16)
_cell_angle_gamma 90
_cell_formula_units_Z 4
_cell_length_a 17.1733(3)
_cell_length_b 12.1213(2)
_cell_length_c 20.6329(3)
_cell_measurement_reflns_used 40338
_cell_measurement_temperature 100.0(5)
_cell_measurement_theta_max 75.958
_cell_measurement_theta_min 2.637
_cell_volume 4180.16(12)
_computing_molecular_graphics 'Olex2 1.5 (Dolomanov et al., 2009)'
_computing_publication_material 'Olex2 1.5 (Dolomanov et al., 2009)'
_computing_structure_refinement 'SHELXL 2018/3 (Sheldrick, 2015)'
_computing_structure_solution 'olex2.solve 1.5 (Bourhis et al., 2015)'
_diffrn_ambient_temperature 100.0(5)
_diffrn_detector 'Hybrid Pixel Array Detector'
_diffrn_detector_type HyPix
_diffrn_measured_fraction_theta_full 1.000
_diffrn_measured_fraction_theta_max 0.974
_diffrn_measurement_details
;
List of Runs (angles in degrees, time in seconds):

  # Type    Start    End  Width  t~exp~   \w     \q     \k     \f   Frames
#--------------------------------------------------------------------------
  1  \w   -119.00 -50.00   0.50    4.00    --  -48.29-160.00-124.00  138
  2  \w    -91.00  -8.00   0.50    4.00    --  -48.29 118.00 113.00  166
  3  \w     31.00 118.00   0.50    4.00    --   48.29-160.00-124.00  174
  4  \w      8.00  91.00   0.50    4.00    --   48.29-118.00  27.00  166
  5  \w     50.00 120.00   0.50    4.00    --   48.29 160.00 -94.00  140
  6  \w   -109.00 -32.00   0.50   16.00    -- -104.52 118.00 113.00  154
  7  \w   -135.00 -32.00   0.50   16.00    -- -104.52 160.00 -94.00  206
  8  \w   -177.00 -78.00   0.50   16.00    -- -104.52-118.00  27.00  198
  9  \w   -158.00 -50.00   0.50   16.00    -- -104.52-160.00-124.00  216
 10  \w     32.00 110.00   0.50   16.00    --  104.52-118.00  27.00  156
 11  \w     78.00 177.00   0.50   16.00    --  104.52 118.00 113.00  198
 12  \w     50.00 158.00   0.50   16.00    --  104.52 160.00 -94.00  216
 13  \w   -119.00 -82.00   0.50    4.00    --  -48.29 -57.00 -60.00   74
 14  \w   -119.00 -87.00   0.50    4.00    --  -48.29-125.00-120.00   64
 15  \w   -119.00 -82.00   0.50    4.00    --  -48.29 -57.00  30.00   74
 16  \w   -119.00 -82.00   0.50    4.00    --  -48.29 -57.00-120.00   74
 17  \w   -119.00 -82.00   0.50    4.00    --  -48.29 -57.00 -90.00   74
 18  \w     82.00 120.00   0.50    4.00    --   48.29  57.00 120.00   76
 19  \w    -75.00 -32.00   0.50   16.00    -- -104.52  61.00 120.00   86
 20  \w   -177.00 -91.00   0.50   16.00    -- -104.52 -61.00 -60.00  172
 21  \w     94.00 177.00   0.50   16.00    --  104.52  45.00 -90.00  166
 22  \w     32.00 105.00   0.50   16.00    --  104.52 -95.00  60.00  146
 23  \w     94.00 178.00   0.50   16.00    --  104.52  15.00 -60.00  168
 24  \w     32.00 105.00   0.50   16.00    --  104.52 -95.00  30.00  146
 25  \w     32.00  69.00   0.50   16.00    --  104.52 -61.00 -60.00   74
 26  \w     32.00 105.00   0.50   16.00    --  104.52 -95.00-150.00  146
 27  \w     32.00  69.00   0.50   16.00    --  104.52 -61.00 -90.00   74
 28  \w     32.00  69.00   0.50   16.00    --  104.52 -61.00-180.00   74
 29  \w     38.00 121.00   0.50    4.00    --   48.29  38.00   0.00  166
 30  \w     38.00 121.00   0.50    4.00    --   48.29  38.00-180.00  166
 31  \w     38.00 107.00   0.50    4.00    --   48.29  38.00 -90.00  138
 32  \w     38.00 121.00   0.50    4.00    --   48.29  38.00  90.00  166
;
_diffrn_measurement_device 'four-circle diffractometer'
_diffrn_measurement_device_type 'XtaLAB Synergy, Single source at home/near, HyPix'
_diffrn_measurement_method '\w scans'
_diffrn_orient_matrix_type 'CrysAlisPro convention (1999,Acta A55,543-557)'
_diffrn_orient_matrix_UB_11 -0.0841739000
_diffrn_orient_matrix_UB_12 -0.0423285000
_diffrn_orient_matrix_UB_13 -0.0336879000
_diffrn_orient_matrix_UB_21 0.0261144000
_diffrn_orient_matrix_UB_22 -0.1187681000
_diffrn_orient_matrix_UB_23 0.0213658000
_diffrn_orient_matrix_UB_31 -0.0268210000
_diffrn_orient_matrix_UB_32 0.0166038000
_diffrn_orient_matrix_UB_33 0.0655736000
_diffrn_radiation_monochromator mirror
_diffrn_radiation_probe x-ray
_diffrn_radiation_type 'Cu K\a'
_diffrn_radiation_wavelength 1.54184
_diffrn_reflns_av_R_equivalents 0.0709
_diffrn_reflns_av_unetI/netI 0.0279
_diffrn_reflns_Laue_measured_fraction_full 1.000
_diffrn_reflns_Laue_measured_fraction_max 0.974
_diffrn_reflns_limit_h_max 21
_diffrn_reflns_limit_h_min -21
_diffrn_reflns_limit_k_max 14
_diffrn_reflns_limit_k_min -15
_diffrn_reflns_limit_l_max 25
_diffrn_reflns_limit_l_min -22
_diffrn_reflns_number 63765
_diffrn_reflns_point_group_measured_fraction_full 1.000
_diffrn_reflns_point_group_measured_fraction_max 0.974
_diffrn_reflns_theta_full 67.684
_diffrn_reflns_theta_max 76.490
_diffrn_reflns_theta_min 2.644
_diffrn_source 'micro-focus sealed X-ray tube'
_diffrn_source_type 'PhotonJet (Cu) X-ray Source'
_exptl_absorpt_coefficient_mu 14.509
_exptl_absorpt_correction_T_max 0.968
_exptl_absorpt_correction_T_min 0.090
_exptl_absorpt_correction_type 'gaussian and multi-scan'
_exptl_absorpt_process_details
;
CrysAlisPro 1.171.41.120a (Rigaku Oxford Diffraction, 2021)
Numerical absorption correction based on gaussian integration over
a multifaceted crystal model
Empirical absorption correction using spherical harmonics,
implemented in SCALE3 ABSPACK scaling algorithm.
;
_exptl_crystal_colour 'dark red'
_exptl_crystal_colour_modifier dark
_exptl_crystal_colour_primary red
_exptl_crystal_density_diffrn 1.667
_exptl_crystal_description plate
_exptl_crystal_F_000 2128
_exptl_crystal_preparation 'reaction of Fe6^0 with PPh3'
_exptl_crystal_recrystallization_method 'grown from vapor diffusion of diethylether into fluorobenzene'
_exptl_crystal_size_max 0.32
_exptl_crystal_size_mid 0.26
_exptl_crystal_size_min 0.055
_refine_diff_density_max 0.841
_refine_diff_density_min -0.941
_refine_diff_density_rms 0.105
_refine_ls_extinction_method none
_refine_ls_goodness_of_fit_ref 1.137
_refine_ls_hydrogen_treatment mixed
_refine_ls_matrix_type full
_refine_ls_number_parameters 549
_refine_ls_number_reflns 8562
_refine_ls_number_restraints 6
_refine_ls_restrained_S_all 1.136
_refine_ls_R_factor_all 0.0484
_refine_ls_R_factor_gt 0.0459
_refine_ls_shift/su_max 0.001
_refine_ls_shift/su_mean 0.000
_refine_ls_structure_factor_coef Fsqd
_refine_ls_weighting_details 'w=1/[\s^2^(Fo^2^)+(0.0947P)^2^+2.0813P] where P=(Fo^2^+2Fc^2^)/3'
_refine_ls_weighting_scheme calc
_refine_ls_wR_factor_gt 0.1375
_refine_ls_wR_factor_ref 0.1401
_reflns_Friedel_coverage 0.000
_reflns_number_gt 7910
_reflns_number_total 8562
_reflns_threshold_expression 'I > 2\s(I)'
_cod_data_source_file d4sc01370k3.cif
_cod_data_source_block compound4
_cod_depositor_comments 'Adding full bibliography for 1571968--1571976.cif.'
_cod_original_cell_volume 4180.17(13)
_cod_database_code 1571976
_shelx_shelxl_version_number 2018/3
_shelx_space_group_comment
;
The symmetry employed for this shelxl refinement is uniquely defined
by the following loop, which should always be used as a source of
symmetry information in preference to the above space-group names.
They are only intended as comments.
;
_shelx_estimated_absorpt_t_max 0.502
_shelx_estimated_absorpt_t_min 0.090
_olex2_refinement_description
;
1. Uiso/Uaniso restraints and constraints
Uanis(C1) \\sim Ueq: with sigma of 0.01 and sigma for terminal atoms of 0.02
2.a Secondary CH2 refined with riding coordinates:
 C33(H33A,H33B), C35(H35A,H35B), C37(H37A,H37B), C39(H39A,H39B)
2.b Aromatic/amide H refined with riding coordinates:
 C16(H16), C17(H17), C18(H18), C19(H19), C20(H20), C22(H22), C23(H23),
 C24(H24), C25(H25), C26(H26), C28(H28), C29(H29), C30(H30), C31(H31), C32(H32)
2.c Idealised Me refined as rotating group:
 C34(H34A,H34B,H34C), C36(H36A,H36B,H36C), C38(H38A,H38B,H38C), C40(H40A,H40B,
 H40C)
;
_olex2_exptl_crystal_mounting_method mounted
_olex2_submission_special_instructions 'No special instructions were received'

loop_
_space_group_symop_operation_xyz
'x, y, z'
'-x, y+1/2, -z+1/2'
'-x, -y, -z'
'x, -y-1/2, z-1/2'

loop_
_atom_site_label
_atom_site_type_symbol
_atom_site_fract_x
_atom_site_fract_y
_atom_site_fract_z
_atom_site_U_iso_or_equiv
_atom_site_adp_type
_atom_site_occupancy
_atom_site_site_symmetry_order
_atom_site_calc_flag
_atom_site_refinement_flags_posn
_atom_site_refinement_flags_adp
_atom_site_refinement_flags_occupancy
_atom_site_disorder_assembly
_atom_site_disorder_group
Fe1 Fe 0.22116(2) 0.17428(4) 0.69029(2) 0.02240(12) Uani 1 1 d . . . . .
H H 0.250(3) 0.175(4) 0.610(2) 0.055(13) Uiso 1 1 d . . . . .
Fe2 Fe 0.34652(3) 0.24219(4) 0.64185(2) 0.02282(12) Uani 1 1 d . . . . .
Fe3 Fe 0.42376(3) 0.28893(4) 0.75990(2) 0.02392(12) Uani 1 1 d . . . . .
Fe4 Fe 0.30501(3) 0.23248(4) 0.80952(2) 0.02327(12) Uani 1 1 d . . . . .
Fe5 Fe 0.36251(3) 0.09310(4) 0.73728(2) 0.02207(12) Uani 1 1 d . . . . .
P1 P 0.11999(4) 0.27971(6) 0.63822(4) 0.02376(16) Uani 1 1 d . . . . .
O1 O 0.16254(16) -0.0347(2) 0.62666(13) 0.0424(6) Uani 1 1 d . . . . .
O2 O 0.34557(19) 0.1437(2) 0.51100(13) 0.0490(7) Uani 1 1 d . . . . .
O3 O 0.32276(14) 0.46004(19) 0.58069(12) 0.0348(5) Uani 1 1 d . . . . .
O4 O 0.51762(14) 0.2784(2) 0.65309(13) 0.0400(6) Uani 1 1 d . . . . .
O5 O 0.59646(13) 0.2557(2) 0.81423(13) 0.0374(5) Uani 1 1 d . . . . .
O6 O 0.41000(14) 0.52907(19) 0.76739(13) 0.0368(5) Uani 1 1 d . . . . .
O7 O 0.44815(14) 0.3049(2) 0.90783(11) 0.0365(5) Uani 1 1 d . . . . .
O8 O 0.29848(17) 0.0901(2) 0.92286(13) 0.0467(6) Uani 1 1 d . . . . .
O9 O 0.22120(16) 0.4256(2) 0.84427(13) 0.0421(6) Uani 1 1 d . . . . .
O10 O 0.13631(13) 0.1207(2) 0.79418(11) 0.0358(5) Uani 1 1 d . . . . .
O11 O 0.27660(16) -0.0979(2) 0.77336(14) 0.0418(6) Uani 1 1 d . . . . .
O12 O 0.49882(14) 0.0414(2) 0.84765(11) 0.0359(5) Uani 1 1 d . . . . .
O13 O 0.41890(15) -0.0205(2) 0.63085(11) 0.0357(5) Uani 1 1 d . . . . .
C1 C 0.31751(17) 0.2470(2) 0.72289(14) 0.0223(6) Uani 1 1 d . U . . .
C2 C 0.18331(19) 0.0491(3) 0.65096(15) 0.0305(6) Uani 1 1 d . . . . .
C3 C 0.3488(2) 0.1805(3) 0.56271(17) 0.0362(7) Uani 1 1 d . . . . .
C4 C 0.32905(18) 0.3748(3) 0.60452(15) 0.0286(6) Uani 1 1 d . . . . .
C5 C 0.4579(2) 0.2715(3) 0.67024(16) 0.0311(6) Uani 1 1 d . . . . .
C6 C 0.5304(2) 0.2693(3) 0.79442(16) 0.0315(7) Uani 1 1 d . . . . .
C7 C 0.41939(18) 0.4354(3) 0.76364(16) 0.0302(6) Uani 1 1 d . . . . .
C8 C 0.40852(19) 0.2840(3) 0.85574(15) 0.0273(6) Uani 1 1 d . . . . .
C9 C 0.30096(19) 0.1447(3) 0.87831(15) 0.0305(6) Uani 1 1 d . . . . .
C10 C 0.25432(19) 0.3495(3) 0.83170(15) 0.0296(6) Uani 1 1 d . . . . .
C11 C 0.18002(18) 0.1507(3) 0.76297(16) 0.0293(6) Uani 1 1 d . . . . .
C12 C 0.30810(18) -0.0217(3) 0.75809(15) 0.0293(6) Uani 1 1 d . . . . .
C13 C 0.44781(18) 0.0670(3) 0.80328(15) 0.0278(6) Uani 1 1 d . . . . .
C14 C 0.39588(18) 0.0298(3) 0.67007(15) 0.0289(6) Uani 1 1 d . . . . .
C15 C 0.02908(18) 0.2683(3) 0.67006(15) 0.0300(6) Uani 1 1 d . . . . .
C16 C -0.0019(2) 0.1639(3) 0.67833(16) 0.0341(7) Uani 1 1 d . . . . .
H16 H 0.023026 0.100116 0.665523 0.041 Uiso 1 1 calc R U . . .
C17 C -0.0690(2) 0.1522(4) 0.70515(19) 0.0434(9) Uani 1 1 d . . . . .
H17 H -0.090187 0.080999 0.709747 0.052 Uiso 1 1 calc R U . . .
C18 C -0.1047(2) 0.2452(4) 0.72513(19) 0.0456(9) Uani 1 1 d . . . . .
H18 H -0.150431 0.237561 0.743332 0.055 Uiso 1 1 calc R U . . .
C19 C -0.0739(2) 0.3480(4) 0.71858(18) 0.0422(8) Uani 1 1 d . . . . .
H19 H -0.098209 0.411247 0.732659 0.051 Uiso 1 1 calc R U . . .
C20 C -0.0071(2) 0.3604(3) 0.69142(16) 0.0348(7) Uani 1 1 d . . . . .
H20 H 0.013881 0.431933 0.687417 0.042 Uiso 1 1 calc R U . . .
C21 C 0.08921(18) 0.2440(2) 0.54939(15) 0.0260(6) Uani 1 1 d . . . . .
C22 C 0.02958(19) 0.1671(3) 0.52469(16) 0.0320(7) Uani 1 1 d . . . . .
H22 H -0.001201 0.137157 0.553271 0.038 Uiso 1 1 calc R U . . .
C23 C 0.0146(2) 0.1337(3) 0.45807(17) 0.0375(7) Uani 1 1 d . . . . .
H23 H -0.025783 0.080533 0.441855 0.045 Uiso 1 1 calc R U . . .
C24 C 0.0580(2) 0.1773(3) 0.41599(17) 0.0398(8) Uani 1 1 d . . . . .
H24 H 0.047585 0.154648 0.370746 0.048 Uiso 1 1 calc R U . . .
C25 C 0.1168(2) 0.2545(3) 0.43991(18) 0.0404(8) Uani 1 1 d . . . . .
H25 H 0.146596 0.285226 0.410785 0.048 Uiso 1 1 calc R U . . .
C26 C 0.1328(2) 0.2872(3) 0.50572(16) 0.0338(7) Uani 1 1 d . . . . .
H26 H 0.173829 0.339660 0.521529 0.041 Uiso 1 1 calc R U . . .
C27 C 0.13459(18) 0.4285(3) 0.63445(15) 0.0261(6) Uani 1 1 d . . . . .
C28 C 0.20034(19) 0.4793(3) 0.67507(15) 0.0293(6) Uani 1 1 d . . . . .
H28 H 0.238367 0.436703 0.705678 0.035 Uiso 1 1 calc R U . . .
C29 C 0.2106(2) 0.5936(3) 0.67089(17) 0.0343(7) Uani 1 1 d . . . . .
H29 H 0.256310 0.628132 0.698004 0.041 Uiso 1 1 calc R U . . .
C30 C 0.1544(2) 0.6564(3) 0.62737(17) 0.0366(7) Uani 1 1 d . . . . .
H30 H 0.161211 0.733944 0.625176 0.044 Uiso 1 1 calc R U . . .
C31 C 0.0881(2) 0.6061(3) 0.58702(17) 0.0356(7) Uani 1 1 d . . . . .
H31 H 0.049514 0.649483 0.557406 0.043 Uiso 1 1 calc R U . . .
C32 C 0.0780(2) 0.4933(3) 0.58975(16) 0.0321(6) Uani 1 1 d . . . . .
H32 H 0.033001 0.459079 0.561509 0.039 Uiso 1 1 calc R U . . .
N1 N 0.68895(16) 0.2322(2) 0.53219(12) 0.0290(5) Uani 1 1 d . . . . .
C33 C 0.6513(2) 0.1658(3) 0.58024(16) 0.0336(7) Uani 1 1 d . . . . .
H33A H 0.693443 0.119631 0.608373 0.040 Uiso 1 1 calc R U . . .
H33B H 0.632066 0.217964 0.610002 0.040 Uiso 1 1 calc R U . . .
C34 C 0.5821(2) 0.0913(3) 0.54748(19) 0.0429(8) Uani 1 1 d . . . . .
H34A H 0.599903 0.040117 0.517069 0.064 Uiso 1 1 calc R U . . .
H34B H 0.537990 0.136462 0.522460 0.064 Uiso 1 1 calc R U . . .
H34C H 0.563851 0.049405 0.581823 0.064 Uiso 1 1 calc R U . . .
C35 C 0.62586(19) 0.2965(3) 0.48301(15) 0.0320(7) Uani 1 1 d . . . . .
H35A H 0.653048 0.341678 0.454855 0.038 Uiso 1 1 calc R U . . .
H35B H 0.590903 0.243271 0.453451 0.038 Uiso 1 1 calc R U . . .
C36 C 0.5739(2) 0.3714(3) 0.51351(18) 0.0391(8) Uani 1 1 d . . . . .
H36A H 0.533591 0.406409 0.478082 0.059 Uiso 1 1 calc R U . . .
H36B H 0.607108 0.428368 0.540125 0.059 Uiso 1 1 calc R U . . .
H36C H 0.547100 0.328080 0.542135 0.059 Uiso 1 1 calc R U . . .
C37 C 0.7286(2) 0.1573(3) 0.49081(17) 0.0370(7) Uani 1 1 d . . . . .
H37A H 0.748642 0.203272 0.458430 0.044 Uiso 1 1 calc R U . . .
H37B H 0.687559 0.106967 0.465074 0.044 Uiso 1 1 calc R U . . .
C38 C 0.7974(3) 0.0885(4) 0.5294(2) 0.0503(10) Uani 1 1 d . . . . .
H38A H 0.821031 0.046289 0.498268 0.075 Uiso 1 1 calc R U . . .
H38B H 0.777533 0.037586 0.558858 0.075 Uiso 1 1 calc R U . . .
H38C H 0.837989 0.137041 0.556143 0.075 Uiso 1 1 calc R U . . .
C39 C 0.7491(2) 0.3090(3) 0.57582(16) 0.0366(7) Uani 1 1 d . . . . .
H39A H 0.719461 0.361604 0.597916 0.044 Uiso 1 1 calc R U . . .
H39B H 0.783960 0.264505 0.611141 0.044 Uiso 1 1 calc R U . . .
C40 C 0.8020(2) 0.3746(4) 0.53997(19) 0.0443(8) Uani 1 1 d . . . . .
H40A H 0.768471 0.414375 0.502382 0.066 Uiso 1 1 calc R U . . .
H40B H 0.837718 0.324191 0.523508 0.066 Uiso 1 1 calc R U . . .
H40C H 0.833996 0.427595 0.570927 0.066 Uiso 1 1 calc R U . . .

loop_
_atom_site_aniso_label
_atom_site_aniso_U_11
_atom_site_aniso_U_22
_atom_site_aniso_U_33
_atom_site_aniso_U_23
_atom_site_aniso_U_13
_atom_site_aniso_U_12
Fe1 0.0247(2) 0.0192(2) 0.0220(2) 0.00024(16) 0.00268(17) -0.00029(16)
Fe2 0.0294(2) 0.0195(2) 0.0201(2) 0.00106(16) 0.00676(18) 0.00060(17)
Fe3 0.0251(2) 0.0204(2) 0.0255(2) -0.00080(17) 0.00420(17) -0.00140(17)
Fe4 0.0296(2) 0.0199(2) 0.0209(2) 0.00102(16) 0.00702(18) 0.00137(17)
Fe5 0.0265(2) 0.0176(2) 0.0216(2) 0.00041(16) 0.00430(17) 0.00139(16)
P1 0.0256(3) 0.0223(4) 0.0226(3) 0.0023(3) 0.0038(3) 0.0012(3)
O1 0.0496(14) 0.0266(13) 0.0448(13) -0.0068(11) -0.0020(11) -0.0048(11)
O2 0.0726(18) 0.0478(16) 0.0292(13) -0.0049(11) 0.0171(12) 0.0076(14)
O3 0.0435(12) 0.0256(12) 0.0354(12) 0.0096(9) 0.0093(10) 0.0021(10)
O4 0.0341(12) 0.0502(15) 0.0383(13) 0.0022(11) 0.0139(10) 0.0006(11)
O5 0.0252(11) 0.0397(14) 0.0447(14) -0.0053(11) 0.0025(10) 0.0003(9)
O6 0.0415(12) 0.0214(12) 0.0473(13) -0.0019(10) 0.0097(10) -0.0021(9)
O7 0.0351(11) 0.0446(14) 0.0270(11) -0.0083(10) 0.0017(9) -0.0016(10)
O8 0.0594(16) 0.0472(16) 0.0339(13) 0.0159(11) 0.0112(11) 0.0025(13)
O9 0.0575(15) 0.0315(13) 0.0405(13) -0.0049(10) 0.0177(12) 0.0134(12)
O10 0.0324(11) 0.0480(14) 0.0278(11) 0.0037(10) 0.0086(9) -0.0090(10)
O11 0.0445(13) 0.0308(13) 0.0498(15) 0.0122(11) 0.0103(11) -0.0056(11)
O12 0.0376(11) 0.0325(12) 0.0324(11) 0.0009(9) -0.0029(9) 0.0074(10)
O13 0.0496(13) 0.0299(12) 0.0279(11) -0.0002(9) 0.0093(10) 0.0130(10)
C1 0.0267(13) 0.0140(12) 0.0256(14) -0.0011(10) 0.0046(11) 0.0028(10)
C2 0.0357(15) 0.0274(16) 0.0274(14) 0.0009(12) 0.0048(12) 0.0006(13)
C3 0.0434(17) 0.0311(17) 0.0347(17) 0.0058(14) 0.0100(14) 0.0043(14)
C4 0.0288(13) 0.0314(17) 0.0258(14) -0.0015(12) 0.0068(11) -0.0011(12)
C5 0.0343(16) 0.0286(16) 0.0309(15) 0.0032(12) 0.0086(13) 0.0022(13)
C6 0.0381(17) 0.0252(16) 0.0304(15) -0.0036(12) 0.0064(13) -0.0018(12)
C7 0.0295(14) 0.0304(17) 0.0305(15) -0.0015(12) 0.0063(12) -0.0052(12)
C8 0.0327(14) 0.0254(15) 0.0227(14) -0.0038(11) 0.0043(12) 0.0014(12)
C9 0.0349(15) 0.0307(16) 0.0231(14) 0.0021(12) 0.0012(11) -0.0003(13)
C10 0.0367(15) 0.0302(16) 0.0227(14) -0.0012(12) 0.0087(12) -0.0016(13)
C11 0.0311(14) 0.0270(15) 0.0280(15) 0.0017(12) 0.0029(12) 0.0016(12)
C12 0.0324(14) 0.0266(15) 0.0284(14) 0.0031(12) 0.0058(11) 0.0058(12)
C13 0.0321(14) 0.0244(14) 0.0268(14) -0.0041(12) 0.0069(12) -0.0005(12)
C14 0.0325(14) 0.0251(15) 0.0264(14) 0.0032(12) 0.0015(11) 0.0027(12)
C15 0.0291(14) 0.0373(18) 0.0235(14) 0.0070(12) 0.0056(12) 0.0023(13)
C16 0.0330(15) 0.0368(18) 0.0320(16) 0.0079(14) 0.0066(13) 0.0011(13)
C17 0.0351(16) 0.054(2) 0.0390(19) 0.0181(17) 0.0043(14) -0.0049(16)
C18 0.0312(16) 0.069(3) 0.0382(19) 0.0174(18) 0.0118(14) 0.0079(17)
C19 0.0396(17) 0.056(2) 0.0334(17) 0.0082(16) 0.0126(14) 0.0103(16)
C20 0.0347(15) 0.0414(19) 0.0286(15) 0.0038(14) 0.0080(13) 0.0057(14)
C21 0.0277(14) 0.0223(14) 0.0257(14) 0.0008(11) 0.0017(11) 0.0040(11)
C22 0.0347(15) 0.0273(16) 0.0312(16) 0.0030(12) 0.0015(12) 0.0006(13)
C23 0.0423(17) 0.0295(17) 0.0343(17) -0.0032(13) -0.0042(14) 0.0033(14)
C24 0.0474(19) 0.040(2) 0.0282(16) -0.0061(14) 0.0009(14) 0.0067(16)
C25 0.0418(18) 0.052(2) 0.0279(16) -0.0020(15) 0.0098(14) -0.0015(16)
C26 0.0349(15) 0.0400(18) 0.0255(15) 0.0024(13) 0.0049(12) -0.0022(14)
C27 0.0312(14) 0.0233(14) 0.0254(14) 0.0021(11) 0.0097(11) 0.0045(12)
C28 0.0380(15) 0.0258(15) 0.0269(14) -0.0010(12) 0.0130(12) 0.0015(12)
C29 0.0456(17) 0.0274(16) 0.0321(16) -0.0011(13) 0.0135(14) -0.0001(13)
C30 0.057(2) 0.0225(15) 0.0359(17) 0.0021(13) 0.0221(15) 0.0042(14)
C31 0.0462(18) 0.0296(17) 0.0323(16) 0.0078(13) 0.0116(14) 0.0106(14)
C32 0.0389(16) 0.0276(16) 0.0299(15) 0.0042(12) 0.0080(12) 0.0054(13)
N1 0.0353(13) 0.0305(13) 0.0204(11) 0.0013(10) 0.0048(10) 0.0009(11)
C33 0.0418(17) 0.0360(18) 0.0243(14) 0.0058(13) 0.0104(13) 0.0017(14)
C34 0.054(2) 0.0348(19) 0.0403(19) 0.0046(15) 0.0123(16) -0.0074(16)
C35 0.0351(15) 0.0343(17) 0.0245(14) 0.0067(13) 0.0022(12) -0.0013(13)
C36 0.0427(17) 0.0378(19) 0.0339(17) 0.0054(14) 0.0032(14) 0.0071(15)
C37 0.0446(17) 0.0389(19) 0.0292(16) 0.0007(14) 0.0122(14) 0.0065(15)
C38 0.060(2) 0.053(2) 0.043(2) 0.0084(18) 0.0218(18) 0.021(2)
C39 0.0369(16) 0.043(2) 0.0255(15) -0.0008(14) -0.0011(13) -0.0025(15)
C40 0.0419(18) 0.049(2) 0.0391(19) 0.0062(17) 0.0033(15) -0.0080(17)

loop_
_atom_type_symbol
_atom_type_description
_atom_type_scat_dispersion_real
_atom_type_scat_dispersion_imag
_atom_type_scat_source
C C 0.0181 0.0091 'International Tables Vol C Tables 4.2.6.8 and 6.1.1.4'
H H 0.0000 0.0000 'International Tables Vol C Tables 4.2.6.8 and 6.1.1.4'
Fe Fe -1.1336 3.1974 'International Tables Vol C Tables 4.2.6.8 and 6.1.1.4'
N N 0.0311 0.0180 'International Tables Vol C Tables 4.2.6.8 and 6.1.1.4'
O O 0.0492 0.0322 'International Tables Vol C Tables 4.2.6.8 and 6.1.1.4'
P P 0.2955 0.4335 'International Tables Vol C Tables 4.2.6.8 and 6.1.1.4'

loop_
_exptl_crystal_face_index_h
_exptl_crystal_face_index_k
_exptl_crystal_face_index_l
_exptl_crystal_face_perp_dist
-6 1 13 0.1070
3 7 -5 0.1185
5 5 -9 0.1266
3 -6 -9 0.0882
-2 -8 2 0.1105
11 0 -1 0.0320
-11 0 1 0.0230
-4 4 11 0.1286

loop_
_geom_angle_atom_site_label_1
_geom_angle_atom_site_label_2
_geom_angle_atom_site_label_3
_geom_angle
_geom_angle_site_symmetry_1
_geom_angle_site_symmetry_3
_geom_angle_publ_flag
Fe2 Fe1 H 42.5(15) . . ?
Fe4 Fe1 H 129.7(15) . . ?
Fe4 Fe1 Fe2 87.301(18) . . ?
Fe5 Fe1 H 85.3(15) . . ?
Fe5 Fe1 Fe2 59.781(16) . . ?
Fe5 Fe1 Fe4 59.361(16) . . ?
P1 Fe1 H 84.4(15) . . ?
P1 Fe1 Fe2 104.28(3) . . ?
P1 Fe1 Fe4 119.60(3) . . ?
P1 Fe1 Fe5 163.56(3) . . ?
C1 Fe1 H 85.7(15) . . ?
C1 Fe1 Fe2 43.17(9) . . ?
C1 Fe1 Fe4 44.59(9) . . ?
C1 Fe1 Fe5 50.63(9) . . ?
C1 Fe1 P1 115.70(9) . . ?
C2 Fe1 H 74.6(16) . . ?
C2 Fe1 Fe2 109.33(10) . . ?
C2 Fe1 Fe4 135.92(10) . . ?
C2 Fe1 Fe5 93.43(10) . . ?
C2 Fe1 P1 96.14(11) . . ?
C2 Fe1 C1 140.73(13) . . ?
C2 Fe1 C11 94.14(15) . . ?
C11 Fe1 H 168.5(16) . . ?
C11 Fe1 Fe2 147.69(10) . . ?
C11 Fe1 Fe4 60.47(10) . . ?
C11 Fe1 Fe5 98.03(10) . . ?
C11 Fe1 P1 94.59(10) . . ?
C11 Fe1 C1 104.94(13) . . ?
Fe1 Fe2 H 42.2(15) . . ?
Fe3 Fe2 Fe1 89.899(19) . . ?
Fe3 Fe2 H 131.8(15) . . ?
Fe3 Fe2 Fe5 59.904(17) . . ?
Fe5 Fe2 Fe1 58.048(16) . . ?
Fe5 Fe2 H 83.7(15) . . ?
C1 Fe2 Fe1 43.39(9) . . ?
C1 Fe2 H 85.6(15) . . ?
C1 Fe2 Fe3 47.21(9) . . ?
C1 Fe2 Fe5 49.60(9) . . ?
C1 Fe2 C5 100.14(13) . . ?
C3 Fe2 Fe1 113.15(12) . . ?
C3 Fe2 H 72.6(15) . . ?
C3 Fe2 Fe3 147.14(11) . . ?
C3 Fe2 Fe5 111.77(11) . . ?
C3 Fe2 C1 153.67(15) . . ?
C3 Fe2 C5 97.30(15) . . ?
C4 Fe2 Fe1 111.48(10) . . ?
C4 Fe2 H 101.5(15) . . ?
C4 Fe2 Fe3 102.21(10) . . ?
C4 Fe2 Fe5 156.97(10) . . ?
C4 Fe2 C1 107.99(13) . . ?
C4 Fe2 C3 91.11(15) . . ?
C4 Fe2 C5 91.27(14) . . ?
C5 Fe2 Fe1 140.70(10) . . ?
C5 Fe2 H 163.7(15) . . ?
C5 Fe2 Fe3 53.09(10) . . ?
C5 Fe2 Fe5 88.47(10) . . ?
Fe2 Fe3 Fe4 92.00(2) . . ?
Fe2 Fe3 Fe5 61.669(17) . . ?
Fe4 Fe3 Fe5 60.215(17) . . ?
C1 Fe3 Fe2 46.33(9) . . ?
C1 Fe3 Fe4 46.06(9) . . ?
C1 Fe3 Fe5 50.51(9) . . ?
C1 Fe3 C5 93.25(13) . . ?
C1 Fe3 C8 93.26(12) . . ?
C5 Fe3 Fe2 47.06(9) . . ?
C5 Fe3 Fe4 137.61(10) . . ?
C5 Fe3 Fe5 86.12(10) . . ?
C6 Fe3 Fe2 126.78(10) . . ?
C6 Fe3 Fe4 128.80(11) . . ?
C6 Fe3 Fe5 106.28(11) . . ?
C6 Fe3 C1 156.75(14) . . ?
C6 Fe3 C5 82.58(14) . . ?
C6 Fe3 C8 87.64(14) . . ?
C7 Fe3 Fe2 104.16(10) . . ?
C7 Fe3 Fe4 101.70(10) . . ?
C7 Fe3 Fe5 154.31(10) . . ?
C7 Fe3 C1 103.92(13) . . ?
C7 Fe3 C5 99.40(14) . . ?
C7 Fe3 C6 99.33(14) . . ?
C7 Fe3 C8 88.37(13) . . ?
C8 Fe3 Fe2 139.30(9) . . ?
C8 Fe3 Fe4 47.32(9) . . ?
C8 Fe3 Fe5 90.60(9) . . ?
C8 Fe3 C5 168.36(13) . . ?
Fe3 Fe4 Fe1 90.735(19) . . ?
Fe3 Fe4 Fe5 60.260(17) . . ?
Fe5 Fe4 Fe1 59.308(16) . . ?
C1 Fe4 Fe1 44.66(9) . . ?
C1 Fe4 Fe3 46.77(9) . . ?
C1 Fe4 Fe5 50.60(9) . . ?
C1 Fe4 C8 98.55(13) . . ?
C1 Fe4 C11 86.77(12) . . ?
C8 Fe4 Fe1 142.51(9) . . ?
C8 Fe4 Fe3 51.92(9) . . ?
C8 Fe4 Fe5 93.78(9) . . ?
C8 Fe4 C11 172.61(12) . . ?
C9 Fe4 Fe1 117.86(11) . . ?
C9 Fe4 Fe3 130.71(11) . . ?
C9 Fe4 Fe5 99.07(11) . . ?
C9 Fe4 C1 148.73(14) . . ?
C9 Fe4 C8 89.98(14) . . ?
C9 Fe4 C11 82.85(13) . . ?
C10 Fe4 Fe1 104.95(10) . . ?
C10 Fe4 Fe3 111.69(11) . . ?
C10 Fe4 Fe5 160.22(10) . . ?
C10 Fe4 C1 110.09(13) . . ?
C10 Fe4 C8 93.73(14) . . ?
C10 Fe4 C9 99.20(15) . . ?
C10 Fe4 C11 89.21(13) . . ?
C11 Fe4 Fe1 42.20(8) . . ?
C11 Fe4 Fe3 132.78(8) . . ?
C11 Fe4 Fe5 85.61(8) . . ?
Fe1 Fe5 Fe2 62.171(17) . . ?
Fe1 Fe5 Fe3 91.50(2) . . ?
Fe1 Fe5 Fe4 61.331(17) . . ?
Fe3 Fe5 Fe2 58.426(17) . . ?
Fe4 Fe5 Fe2 89.690(19) . . ?
Fe4 Fe5 Fe3 59.525(17) . . ?
C1 Fe5 Fe1 45.50(8) . . ?
C1 Fe5 Fe2 44.41(8) . . ?
C1 Fe5 Fe3 46.00(8) . . ?
C1 Fe5 Fe4 45.40(8) . . ?
C12 Fe5 Fe1 83.62(10) . . ?
C12 Fe5 Fe2 138.03(10) . . ?
C12 Fe5 Fe3 152.13(10) . . ?
C12 Fe5 Fe4 94.61(10) . . ?
C12 Fe5 C1 123.64(13) . . ?
C12 Fe5 C13 93.52(14) . . ?
C12 Fe5 C14 97.50(14) . . ?
C13 Fe5 Fe1 152.48(10) . . ?
C13 Fe5 Fe2 128.11(10) . . ?
C13 Fe5 Fe3 78.31(10) . . ?
C13 Fe5 Fe4 91.79(10) . . ?
C13 Fe5 C1 119.77(13) . . ?
C13 Fe5 C14 99.34(13) . . ?
C14 Fe5 Fe1 108.17(10) . . ?
C14 Fe5 Fe2 73.31(10) . . ?
C14 Fe5 Fe3 110.05(10) . . ?
C14 Fe5 Fe4 162.97(10) . . ?
C14 Fe5 C1 117.57(13) . . ?
C15 P1 Fe1 114.75(10) . . ?
C15 P1 C21 105.43(14) . . ?
C21 P1 Fe1 111.08(10) . . ?
C27 P1 Fe1 119.25(10) . . ?
C27 P1 C15 103.08(14) . . ?
C27 P1 C21 101.61(14) . . ?
Fe1 C1 Fe3 167.34(17) . . ?
Fe1 C1 Fe5 83.88(11) . . ?
Fe2 C1 Fe1 93.44(13) . . ?
Fe2 C1 Fe3 86.45(12) . . ?
Fe2 C1 Fe4 168.67(17) . . ?
Fe2 C1 Fe5 85.99(11) . . ?
Fe3 C1 Fe5 83.49(11) . . ?
Fe4 C1 Fe1 90.75(12) . . ?
Fe4 C1 Fe3 87.17(12) . . ?
Fe4 C1 Fe5 83.99(11) . . ?
O1 C2 Fe1 176.4(3) . . ?
O2 C3 Fe2 175.8(3) . . ?
O3 C4 Fe2 175.8(3) . . ?
Fe2 C5 Fe3 79.85(12) . . ?
O4 C5 Fe2 144.6(3) . . ?
O4 C5 Fe3 135.5(3) . . ?
O5 C6 Fe3 178.2(3) . . ?
O6 C7 Fe3 173.9(3) . . ?
Fe4 C8 Fe3 80.76(11) . . ?
O7 C8 Fe3 135.1(3) . . ?
O7 C8 Fe4 144.2(3) . . ?
O8 C9 Fe4 178.9(3) . . ?
O9 C10 Fe4 178.2(3) . . ?
Fe1 C11 Fe4 77.33(11) . . ?
O10 C11 Fe1 159.0(3) . . ?
O10 C11 Fe4 123.6(2) . . ?
O11 C12 Fe5 176.5(3) . . ?
O12 C13 Fe5 173.3(3) . . ?
O13 C14 Fe5 173.0(3) . . ?
C16 C15 P1 119.4(3) . . ?
C20 C15 P1 122.0(3) . . ?
C20 C15 C16 118.4(3) . . ?
C15 C16 H16 119.6 . . ?
C17 C16 C15 120.8(3) . . ?
C17 C16 H16 119.6 . . ?
C16 C17 H17 120.1 . . ?
C18 C17 C16 119.7(4) . . ?
C18 C17 H17 120.1 . . ?
C17 C18 H18 120.0 . . ?
C19 C18 C17 120.1(3) . . ?
C19 C18 H18 120.0 . . ?
C18 C19 H19 119.7 . . ?
C18 C19 C20 120.5(4) . . ?
C20 C19 H19 119.7 . . ?
C15 C20 H20 119.8 . . ?
C19 C20 C15 120.5(4) . . ?
C19 C20 H20 119.8 . . ?
C22 C21 P1 122.8(2) . . ?
C22 C21 C26 118.2(3) . . ?
C26 C21 P1 118.7(2) . . ?
C21 C22 H22 119.8 . . ?
C21 C22 C23 120.5(3) . . ?
C23 C22 H22 119.8 . . ?
C22 C23 H23 119.8 . . ?
C24 C23 C22 120.4(3) . . ?
C24 C23 H23 119.8 . . ?
C23 C24 H24 120.2 . . ?
C23 C24 C25 119.5(3) . . ?
C25 C24 H24 120.2 . . ?
C24 C25 H25 119.7 . . ?
C26 C25 C24 120.6(3) . . ?
C26 C25 H25 119.7 . . ?
C21 C26 H26 119.6 . . ?
C25 C26 C21 120.8(3) . . ?
C25 C26 H26 119.6 . . ?
C28 C27 P1 120.9(2) . . ?
C28 C27 C32 119.4(3) . . ?
C32 C27 P1 119.7(2) . . ?
C27 C28 H28 120.1 . . ?
C27 C28 C29 119.9(3) . . ?
C29 C28 H28 120.1 . . ?
C28 C29 H29 119.9 . . ?
C30 C29 C28 120.3(3) . . ?
C30 C29 H29 119.9 . . ?
C29 C30 H30 119.9 . . ?
C29 C30 C31 120.1(3) . . ?
C31 C30 H30 119.9 . . ?
C30 C31 H31 119.9 . . ?
C32 C31 C30 120.2(3) . . ?
C32 C31 H31 119.9 . . ?
C27 C32 H32 119.9 . . ?
C31 C32 C27 120.2(3) . . ?
C31 C32 H32 119.9 . . ?
C35 N1 C33 111.1(2) . . ?
C35 N1 C39 111.4(3) . . ?
C37 N1 C33 111.3(3) . . ?
C37 N1 C35 106.0(2) . . ?
C37 N1 C39 111.6(3) . . ?
C39 N1 C33 105.6(2) . . ?
N1 C33 H33A 108.5 . . ?
N1 C33 H33B 108.5 . . ?
H33A C33 H33B 107.5 . . ?
C34 C33 N1 115.3(3) . . ?
C34 C33 H33A 108.5 . . ?
C34 C33 H33B 108.5 . . ?
C33 C34 H34A 109.5 . . ?
C33 C34 H34B 109.5 . . ?
C33 C34 H34C 109.5 . . ?
H34A C34 H34B 109.5 . . ?
H34A C34 H34C 109.5 . . ?
H34B C34 H34C 109.5 . . ?
N1 C35 H35A 108.4 . . ?
N1 C35 H35B 108.4 . . ?
H35A C35 H35B 107.5 . . ?
C36 C35 N1 115.5(3) . . ?
C36 C35 H35A 108.4 . . ?
C36 C35 H35B 108.4 . . ?
C35 C36 H36A 109.5 . . ?
C35 C36 H36B 109.5 . . ?
C35 C36 H36C 109.5 . . ?
H36A C36 H36B 109.5 . . ?
H36A C36 H36C 109.5 . . ?
H36B C36 H36C 109.5 . . ?
N1 C37 H37A 108.4 . . ?
N1 C37 H37B 108.4 . . ?
N1 C37 C38 115.6(3) . . ?
H37A C37 H37B 107.4 . . ?
C38 C37 H37A 108.4 . . ?
C38 C37 H37B 108.4 . . ?
C37 C38 H38A 109.5 . . ?
C37 C38 H38B 109.5 . . ?
C37 C38 H38C 109.5 . . ?
H38A C38 H38B 109.5 . . ?
H38A C38 H38C 109.5 . . ?
H38B C38 H38C 109.5 . . ?
N1 C39 H39A 108.4 . . ?
N1 C39 H39B 108.4 . . ?
H39A C39 H39B 107.4 . . ?
C40 C39 N1 115.6(3) . . ?
C40 C39 H39A 108.4 . . ?
C40 C39 H39B 108.4 . . ?
C39 C40 H40A 109.5 . . ?
C39 C40 H40B 109.5 . . ?
C39 C40 H40C 109.5 . . ?
H40A C40 H40B 109.5 . . ?
H40A C40 H40C 109.5 . . ?
H40B C40 H40C 109.5 . . ?

loop_
_geom_bond_atom_site_label_1
_geom_bond_atom_site_label_2
_geom_bond_distance
_geom_bond_site_symmetry_2
_geom_bond_publ_flag
Fe1 H 1.82(5) . ?
Fe1 Fe2 2.7018(6) . ?
Fe1 Fe4 2.6450(6) . ?
Fe1 Fe5 2.5923(6) . ?
Fe1 P1 2.2245(8) . ?
Fe1 C1 1.859(3) . ?
Fe1 C2 1.772(3) . ?
Fe1 C11 1.821(3) . ?
Fe2 H 1.83(5) . ?
Fe2 Fe3 2.5552(6) . ?
Fe2 Fe5 2.6400(6) . ?
Fe2 C1 1.852(3) . ?
Fe2 C3 1.805(4) . ?
Fe2 C4 1.778(3) . ?
Fe2 C5 1.900(3) . ?
Fe3 Fe4 2.5757(6) . ?
Fe3 Fe5 2.5949(6) . ?
Fe3 C1 1.879(3) . ?
Fe3 C5 2.076(3) . ?
Fe3 C6 1.822(3) . ?
Fe3 C7 1.779(3) . ?
Fe3 C8 2.054(3) . ?
Fe4 Fe5 2.5937(6) . ?
Fe4 C1 1.857(3) . ?
Fe4 C8 1.918(3) . ?
Fe4 C9 1.788(3) . ?
Fe4 C10 1.778(3) . ?
Fe4 C11 2.359(3) . ?
Fe5 C1 2.015(3) . ?
Fe5 C12 1.783(3) . ?
Fe5 C13 1.784(3) . ?
Fe5 C14 1.790(3) . ?
P1 C15 1.833(3) . ?
P1 C21 1.839(3) . ?
P1 C27 1.825(3) . ?
O1 C2 1.152(4) . ?
O2 C3 1.146(4) . ?
O3 C4 1.139(4) . ?
O4 C5 1.163(4) . ?
O5 C6 1.126(4) . ?
O6 C7 1.152(4) . ?
O7 C8 1.160(4) . ?
O8 C9 1.141(4) . ?
O9 C10 1.144(4) . ?
O10 C11 1.155(4) . ?
O11 C12 1.150(4) . ?
O12 C13 1.154(4) . ?
O13 C14 1.153(4) . ?
C15 C16 1.399(5) . ?
C15 C20 1.397(5) . ?
C16 H16 0.9500 . ?
C16 C17 1.395(5) . ?
C17 H17 0.9500 . ?
C17 C18 1.390(6) . ?
C18 H18 0.9500 . ?
C18 C19 1.373(6) . ?
C19 H19 0.9500 . ?
C19 C20 1.395(5) . ?
C20 H20 0.9500 . ?
C21 C22 1.391(4) . ?
C21 C26 1.398(5) . ?
C22 H22 0.9500 . ?
C22 C23 1.399(5) . ?
C23 H23 0.9500 . ?
C23 C24 1.373(6) . ?
C24 H24 0.9500 . ?
C24 C25 1.382(5) . ?
C25 H25 0.9500 . ?
C25 C26 1.380(5) . ?
C26 H26 0.9500 . ?
C27 C28 1.386(4) . ?
C27 C32 1.414(4) . ?
C28 H28 0.9500 . ?
C28 C29 1.402(5) . ?
C29 H29 0.9500 . ?
C29 C30 1.386(5) . ?
C30 H30 0.9500 . ?
C30 C31 1.387(5) . ?
C31 H31 0.9500 . ?
C31 C32 1.382(5) . ?
C32 H32 0.9500 . ?
N1 C33 1.531(4) . ?
N1 C35 1.519(4) . ?
N1 C37 1.511(4) . ?
N1 C39 1.522(4) . ?
C33 H33A 0.9900 . ?
C33 H33B 0.9900 . ?
C33 C34 1.521(5) . ?
C34 H34A 0.9800 . ?
C34 H34B 0.9800 . ?
C34 H34C 0.9800 . ?
C35 H35A 0.9900 . ?
C35 H35B 0.9900 . ?
C35 C36 1.509(5) . ?
C36 H36A 0.9800 . ?
C36 H36B 0.9800 . ?
C36 H36C 0.9800 . ?
C37 H37A 0.9900 . ?
C37 H37B 0.9900 . ?
C37 C38 1.514(5) . ?
C38 H38A 0.9800 . ?
C38 H38B 0.9800 . ?
C38 H38C 0.9800 . ?
C39 H39A 0.9900 . ?
C39 H39B 0.9900 . ?
C39 C40 1.521(5) . ?
C40 H40A 0.9800 . ?
C40 H40B 0.9800 . ?
C40 H40C 0.9800 . ?

loop_
_geom_torsion_atom_site_label_1
_geom_torsion_atom_site_label_2
_geom_torsion_atom_site_label_3
_geom_torsion_atom_site_label_4
_geom_torsion
_geom_torsion_site_symmetry_1
_geom_torsion_site_symmetry_2
_geom_torsion_site_symmetry_3
_geom_torsion_site_symmetry_4
_geom_torsion_publ_flag
Fe1 Fe2 C1 Fe3 167.32(17) . . . . ?
Fe1 Fe2 C1 Fe4 111.5(9) . . . . ?
Fe1 Fe2 C1 Fe5 83.61(11) . . . . ?
Fe1 Fe4 C1 Fe2 -111.7(9) . . . . ?
Fe1 Fe4 C1 Fe3 -167.51(16) . . . . ?
Fe1 Fe4 C1 Fe5 -83.76(11) . . . . ?
Fe1 P1 C15 C16 -50.1(3) . . . . ?
Fe1 P1 C15 C20 124.8(2) . . . . ?
Fe1 P1 C21 C22 91.8(3) . . . . ?
Fe1 P1 C21 C26 -81.5(3) . . . . ?
Fe1 P1 C27 C28 -14.3(3) . . . . ?
Fe1 P1 C27 C32 166.0(2) . . . . ?
Fe2 Fe1 C1 Fe3 -89.1(8) . . . . ?
Fe2 Fe1 C1 Fe4 -169.46(18) . . . . ?
Fe2 Fe1 C1 Fe5 -85.59(11) . . . . ?
Fe2 Fe1 C11 Fe4 4.5(2) . . . . ?
Fe2 Fe1 C11 O10 -170.4(7) . . . . ?
Fe2 Fe3 C1 Fe1 89.9(8) . . . . ?
Fe2 Fe3 C1 Fe4 170.63(16) . . . . ?
Fe2 Fe3 C1 Fe5 86.36(10) . . . . ?
Fe3 Fe2 C1 Fe1 -167.32(17) . . . . ?
Fe3 Fe2 C1 Fe4 -55.9(9) . . . . ?
Fe3 Fe2 C1 Fe5 -83.71(10) . . . . ?
Fe3 Fe4 C1 Fe1 167.51(17) . . . . ?
Fe3 Fe4 C1 Fe2 55.8(8) . . . . ?
Fe3 Fe4 C1 Fe5 83.75(10) . . . . ?
Fe4 Fe1 C1 Fe2 169.46(18) . . . . ?
Fe4 Fe1 C1 Fe3 80.4(8) . . . . ?
Fe4 Fe1 C1 Fe5 83.88(11) . . . . ?
Fe4 Fe1 C11 O10 -175.0(8) . . . . ?
Fe4 Fe3 C1 Fe1 -80.8(8) . . . . ?
Fe4 Fe3 C1 Fe2 -170.63(16) . . . . ?
Fe4 Fe3 C1 Fe5 -84.27(10) . . . . ?
Fe5 Fe1 C1 Fe2 85.59(11) . . . . ?
Fe5 Fe1 C1 Fe3 -3.5(7) . . . . ?
Fe5 Fe1 C1 Fe4 -83.88(11) . . . . ?
Fe5 Fe1 C11 Fe4 47.83(7) . . . . ?
Fe5 Fe1 C11 O10 -127.1(8) . . . . ?
Fe5 Fe2 C1 Fe1 -83.61(11) . . . . ?
Fe5 Fe2 C1 Fe3 83.71(10) . . . . ?
Fe5 Fe2 C1 Fe4 27.9(8) . . . . ?
Fe5 Fe3 C1 Fe1 3.5(7) . . . . ?
Fe5 Fe3 C1 Fe2 -86.36(10) . . . . ?
Fe5 Fe3 C1 Fe4 84.27(10) . . . . ?
Fe5 Fe4 C1 Fe1 83.76(11) . . . . ?
Fe5 Fe4 C1 Fe2 -28.0(8) . . . . ?
Fe5 Fe4 C1 Fe3 -83.75(10) . . . . ?
P1 Fe1 C1 Fe2 -83.52(11) . . . . ?
P1 Fe1 C1 Fe3 -172.6(7) . . . . ?
P1 Fe1 C1 Fe4 107.02(9) . . . . ?
P1 Fe1 C1 Fe5 -169.11(4) . . . . ?
P1 Fe1 C11 Fe4 -121.60(6) . . . . ?
P1 Fe1 C11 O10 63.4(8) . . . . ?
P1 C15 C16 C17 177.2(3) . . . . ?
P1 C15 C20 C19 -176.7(3) . . . . ?
P1 C21 C22 C23 -172.8(3) . . . . ?
P1 C21 C26 C25 173.8(3) . . . . ?
P1 C27 C28 C29 179.5(2) . . . . ?
P1 C27 C32 C31 179.3(2) . . . . ?
C1 Fe1 C11 Fe4 -3.46(12) . . . . ?
C1 Fe1 C11 O10 -178.4(8) . . . . ?
C2 Fe1 C1 Fe2 57.4(2) . . . . ?
C2 Fe1 C1 Fe3 -31.7(9) . . . . ?
C2 Fe1 C1 Fe4 -112.08(19) . . . . ?
C2 Fe1 C1 Fe5 -28.2(2) . . . . ?
C2 Fe1 C11 Fe4 141.88(12) . . . . ?
C2 Fe1 C11 O10 -33.1(8) . . . . ?
C3 Fe2 C1 Fe1 -32.1(4) . . . . ?
C3 Fe2 C1 Fe3 135.3(3) . . . . ?
C3 Fe2 C1 Fe4 79.4(10) . . . . ?
C3 Fe2 C1 Fe5 51.6(3) . . . . ?
C4 Fe2 C1 Fe1 102.53(14) . . . . ?
C4 Fe2 C1 Fe3 -90.15(13) . . . . ?
C4 Fe2 C1 Fe4 -146.0(9) . . . . ?
C4 Fe2 C1 Fe5 -173.86(11) . . . . ?
C5 Fe2 C1 Fe1 -162.78(13) . . . . ?
C5 Fe2 C1 Fe3 4.54(14) . . . . ?
C5 Fe2 C1 Fe4 -51.3(9) . . . . ?
C5 Fe2 C1 Fe5 -79.17(13) . . . . ?
C5 Fe3 C1 Fe1 85.8(8) . . . . ?
C5 Fe3 C1 Fe2 -4.10(12) . . . . ?
C5 Fe3 C1 Fe4 166.54(12) . . . . ?
C5 Fe3 C1 Fe5 82.26(12) . . . . ?
C6 Fe3 C1 Fe1 7.0(10) . . . . ?
C6 Fe3 C1 Fe2 -82.8(4) . . . . ?
C6 Fe3 C1 Fe4 87.8(3) . . . . ?
C6 Fe3 C1 Fe5 3.5(4) . . . . ?
C7 Fe3 C1 Fe1 -173.7(8) . . . . ?
C7 Fe3 C1 Fe2 96.43(13) . . . . ?
C7 Fe3 C1 Fe4 -92.94(13) . . . . ?
C7 Fe3 C1 Fe5 -177.21(12) . . . . ?
C8 Fe3 C1 Fe1 -84.6(8) . . . . ?
C8 Fe3 C1 Fe2 -174.45(12) . . . . ?
C8 Fe3 C1 Fe4 -3.81(12) . . . . ?
C8 Fe3 C1 Fe5 -88.09(11) . . . . ?
C8 Fe4 C1 Fe1 171.63(12) . . . . ?
C8 Fe4 C1 Fe2 59.9(9) . . . . ?
C8 Fe4 C1 Fe3 4.12(13) . . . . ?
C8 Fe4 C1 Fe5 87.87(12) . . . . ?
C9 Fe4 C1 Fe1 67.3(3) . . . . ?
C9 Fe4 C1 Fe2 -44.4(10) . . . . ?
C9 Fe4 C1 Fe3 -100.2(3) . . . . ?
C9 Fe4 C1 Fe5 -16.4(3) . . . . ?
C10 Fe4 C1 Fe1 -91.18(14) . . . . ?
C10 Fe4 C1 Fe2 157.1(9) . . . . ?
C10 Fe4 C1 Fe3 101.31(14) . . . . ?
C10 Fe4 C1 Fe5 -174.94(12) . . . . ?
C11 Fe1 C1 Fe2 173.76(13) . . . . ?
C11 Fe1 C1 Fe3 84.7(8) . . . . ?
C11 Fe1 C1 Fe4 4.29(15) . . . . ?
C11 Fe1 C1 Fe5 88.17(13) . . . . ?
C11 Fe4 C1 Fe1 -3.20(11) . . . . ?
C11 Fe4 C1 Fe2 -114.9(9) . . . . ?
C11 Fe4 C1 Fe3 -170.71(12) . . . . ?
C11 Fe4 C1 Fe5 -86.97(11) . . . . ?
C15 P1 C21 C22 -33.1(3) . . . . ?
C15 P1 C21 C26 153.6(3) . . . . ?
C15 P1 C27 C28 114.2(2) . . . . ?
C15 P1 C27 C32 -65.5(3) . . . . ?
C15 C16 C17 C18 -1.2(5) . . . . ?
C16 C15 C20 C19 -1.7(5) . . . . ?
C16 C17 C18 C19 -0.1(6) . . . . ?
C17 C18 C19 C20 0.5(6) . . . . ?
C18 C19 C20 C15 0.4(5) . . . . ?
C20 C15 C16 C17 2.2(5) . . . . ?
C21 P1 C15 C16 72.5(3) . . . . ?
C21 P1 C15 C20 -112.7(3) . . . . ?
C21 P1 C27 C28 -136.7(2) . . . . ?
C21 P1 C27 C32 43.6(3) . . . . ?
C21 C22 C23 C24 -0.8(5) . . . . ?
C22 C21 C26 C25 0.1(5) . . . . ?
C22 C23 C24 C25 0.2(5) . . . . ?
C23 C24 C25 C26 0.6(6) . . . . ?
C24 C25 C26 C21 -0.7(6) . . . . ?
C26 C21 C22 C23 0.6(5) . . . . ?
C27 P1 C15 C16 178.7(3) . . . . ?
C27 P1 C15 C20 -6.5(3) . . . . ?
C27 P1 C21 C22 -140.3(3) . . . . ?
C27 P1 C21 C26 46.3(3) . . . . ?
C27 C28 C29 C30 1.4(5) . . . . ?
C28 C27 C32 C31 -0.4(5) . . . . ?
C28 C29 C30 C31 -0.9(5) . . . . ?
C29 C30 C31 C32 -0.3(5) . . . . ?
C30 C31 C32 C27 1.0(5) . . . . ?
C32 C27 C28 C29 -0.8(4) . . . . ?
C33 N1 C35 C36 54.7(4) . . . . ?
C33 N1 C37 C38 -62.1(4) . . . . ?
C33 N1 C39 C40 172.9(3) . . . . ?
C35 N1 C33 C34 52.7(4) . . . . ?
C35 N1 C37 C38 177.0(3) . . . . ?
C35 N1 C39 C40 -66.4(4) . . . . ?
C37 N1 C33 C34 -65.1(4) . . . . ?
C37 N1 C35 C36 175.7(3) . . . . ?
C37 N1 C39 C40 51.9(4) . . . . ?
C39 N1 C33 C34 173.6(3) . . . . ?
C39 N1 C35 C36 -62.7(4) . . . . ?
C39 N1 C37 C38 55.6(4) . . . . ?

loop_
_exptl_oxdiff_crystal_face_indexfrac_h
_exptl_oxdiff_crystal_face_indexfrac_k
_exptl_oxdiff_crystal_face_indexfrac_l
_exptl_oxdiff_crystal_face_x
_exptl_oxdiff_crystal_face_y
_exptl_oxdiff_crystal_face_z
-5.7454 0.5798 12.7248 0.0304 0.0530 0.9981
3.2042 7.1567 -4.7294 -0.4133 -0.8674 -0.2772
4.8765 5.3700 -8.9452 -0.3364 -0.7016 -0.6282
3.0750 -5.9559 -8.5970 0.2829 0.6040 -0.7451
-1.9455 -7.7003 1.8097 0.4287 0.9024 0.0430
10.9921 -0.3665 -0.8941 -0.8796 0.3115 -0.3595
-10.9921 0.3665 0.8941 0.8796 -0.3115 0.3595
-4.0117 3.9988 11.0030 -0.2022 -0.3446 0.8955
